data_4318504
loop_
_publ_author_name
'Md. Badruz Zaman'
'Mark D. Smith'
'Delia M. Ciurtin'
'Hans-Conrad zur Loye'

_publ_contact_author_address
;
Department of Chemistry and Biochemistry
University of South Carolina
Columbia, South Carolina 29208
USA
;
_publ_contact_author_email zurloye@sc.edu
_publ_contact_author_fax '803 777 8508'
_publ_contact_author_name 'Professor Hans-Conrad zur Loye'
_publ_contact_author_phone '803 777 6916'
_publ_section_title
;
 New Cd(II)-, Co(II)-, and Cu(II)-Containing Coordination Polymers
 Synthesized by Using the Rigid Ligand 1,2-Bis(3-pyridyl)ethyne (3,3'-DPA)
;
_journal_name_full 'Inorganic Chemistry'
_journal_page_first 4895
_journal_page_last 4903
_journal_paper_doi 10.1021/ic011305x
_journal_volume 41
_journal_year 2002
_chemical_formula_sum 'C26 H20 Co N6 O10'
_chemical_formula_weight 635.41
_chemical_name_common
;

Co(3-dpa)2(H2O)2(NO3)2 2(MeOH)

;
_chemical_name_systematic
;

?

;
_space_group_IT_number 70
_symmetry_cell_setting orthorhombic
_symmetry_space_group_name_Hall '-F 2uv 2vw'
_symmetry_space_group_name_H-M 'F d d d :2'
_atom_sites_solution_hydrogens geom
_atom_sites_solution_primary direct
_atom_sites_solution_secondary difmap
_audit_creation_method SHELXL-97
_cell_angle_alpha 90.00
_cell_angle_beta 90.00
_cell_angle_gamma 90.00
_cell_formula_units_Z 8
_cell_length_a 9.248(4)
_cell_length_b 19.982(7)
_cell_length_c 35.093(16)
_cell_measurement_reflns_used 6079
_cell_measurement_temperature 293(2)
_cell_measurement_theta_max 26.337
_cell_measurement_theta_min 2.327
_cell_volume 6485(5)
_computing_cell_refinement 'SAINT+ NT V6.02a (Bruker, 1998)'
_computing_data_collection 'SMART NT V5.619 (Bruker, 2000)'
_computing_data_reduction 'SAINT+ NT V6.02a'
_computing_molecular_graphics 'SHELXTL V5.1 (Sheldrick, 1997)'
_computing_publication_material 'SHELXTL V5.1'
_computing_structure_refinement 'SHELXL-97 (Sheldrick, 1997)'
_computing_structure_solution 'SHELXS-97 (Sheldrick, 1990)'
_diffrn_ambient_temperature 293(2)
_diffrn_measured_fraction_theta_full 0.998
_diffrn_measured_fraction_theta_max 0.998
_diffrn_measurement_device_type 'Bruker SMART APEX CCD diffractometer'
_diffrn_measurement_method 'omega scans'
_diffrn_radiation_monochromator graphite
_diffrn_radiation_source 'fine-focus sealed tube'
_diffrn_radiation_type MoK\a
_diffrn_radiation_wavelength 0.71073
_diffrn_reflns_av_R_equivalents 0.0246
_diffrn_reflns_av_sigmaI/netI 0.0159
_diffrn_reflns_limit_h_max 11
_diffrn_reflns_limit_h_min -11
_diffrn_reflns_limit_k_max 24
_diffrn_reflns_limit_k_min -24
_diffrn_reflns_limit_l_max 43
_diffrn_reflns_limit_l_min -43
_diffrn_reflns_number 10456
_diffrn_reflns_theta_full 26.34
_diffrn_reflns_theta_max 26.34
_diffrn_reflns_theta_min 2.32
_exptl_absorpt_coefficient_mu 0.588
_exptl_absorpt_correction_T_max 0.9003
_exptl_absorpt_correction_T_min 0.7514
_exptl_absorpt_correction_type multi-scan
_exptl_absorpt_process_details '(SADABS, Bruker, 1997)'
_exptl_crystal_colour orange
_exptl_crystal_density_diffrn 1.302
_exptl_crystal_density_method 'not measured'
_exptl_crystal_description block
_exptl_crystal_F_000 2600
_exptl_crystal_size_max 0.60
_exptl_crystal_size_mid 0.42
_exptl_crystal_size_min 0.24
_refine_diff_density_max 0.747
_refine_diff_density_min -0.298
_refine_diff_density_rms 0.085
_refine_ls_extinction_method none
_refine_ls_goodness_of_fit_ref 1.148
_refine_ls_hydrogen_treatment mixed
_refine_ls_matrix_type full
_refine_ls_number_parameters 126
_refine_ls_number_reflns 1660
_refine_ls_number_restraints 8
_refine_ls_restrained_S_all 1.196
_refine_ls_R_factor_all 0.0632
_refine_ls_R_factor_gt 0.0576
_refine_ls_shift/su_max 0.000
_refine_ls_shift/su_mean 0.000
_refine_ls_structure_factor_coef Fsqd
_refine_ls_weighting_details 'calc w=1/[\s^2^(Fo^2^)+(0.1233P)^2^+0.0000P] where P=(Fo^2^+2Fc^2^)/3'
_refine_ls_weighting_scheme calc
_refine_ls_wR_factor_gt 0.1638
_refine_ls_wR_factor_ref 0.1700
_reflns_number_gt 1421
_reflns_number_total 1660
_reflns_threshold_expression >2sigma(I)
_cod_data_source_file ic011305x_3.cif
_cod_data_source_block 2
_cod_original_cell_volume 6485(4)
_cod_original_sg_symbol_H-M 'F d d d'
_cod_database_code 4318504

loop_
_symmetry_equiv_pos_as_xyz
'x, y, z'
'-x+3/4, -y+3/4, z'
'-x+3/4, y, -z+3/4'
'x, -y+3/4, -z+3/4'
'x, y+1/2, z+1/2'
'-x+3/4, -y+5/4, z+1/2'
'-x+3/4, y+1/2, -z+5/4'
'x, -y+5/4, -z+5/4'
'x+1/2, y, z+1/2'
'-x+5/4, -y+3/4, z+1/2'
'-x+5/4, y, -z+5/4'
'x+1/2, -y+3/4, -z+5/4'
'x+1/2, y+1/2, z'
'-x+5/4, -y+5/4, z'
'-x+5/4, y+1/2, -z+3/4'
'x+1/2, -y+5/4, -z+3/4'
'-x, -y, -z'
'x-3/4, y-3/4, -z'
'x-3/4, -y, z-3/4'
'-x, y-3/4, z-3/4'
'-x, -y+1/2, -z+1/2'
'x-3/4, y-1/4, -z+1/2'
'x-3/4, -y+1/2, z-1/4'
'-x, y-1/4, z-1/4'
'-x+1/2, -y, -z+1/2'
'x-1/4, y-3/4, -z+1/2'
'x-1/4, -y, z-1/4'
'-x+1/2, y-3/4, z-1/4'
'-x+1/2, -y+1/2, -z'
'x-1/4, y-1/4, -z'
'x-1/4, -y+1/2, z-3/4'
'-x+1/2, y-1/4, z-3/4'

loop_
_atom_site_label
_atom_site_type_symbol
_atom_site_fract_x
_atom_site_fract_y
_atom_site_fract_z
_atom_site_U_iso_or_equiv
_atom_site_adp_type
_atom_site_occupancy
_atom_site_symmetry_multiplicity
_atom_site_calc_flag
_atom_site_refinement_flags
_atom_site_disorder_assembly
_atom_site_disorder_group
Co Co 0.6250 0.6250 0.6250 0.0431(3) Uani 1 4 d S . .
C1 C 0.5295(3) 0.49803(12) 0.58131(7) 0.0512(6) Uani 1 1 d . . .
H1 H 0.4623 0.4958 0.6010 0.061 Uiso 1 1 calc R . .
C2 C 0.5278(3) 0.44857(13) 0.55374(8) 0.0565(7) Uani 1 1 d . . .
C3 C 0.6292(3) 0.45088(18) 0.52457(11) 0.0730(10) Uani 1 1 d . . .
H3 H 0.6304 0.4185 0.5055 0.088 Uiso 1 1 calc R . .
C4 C 0.7282(4) 0.50259(17) 0.52463(10) 0.0730(9) Uani 1 1 d . . .
H4 H 0.7990 0.5049 0.5059 0.088 Uiso 1 1 calc R . .
C5 C 0.7214(3) 0.55032(15) 0.55244(9) 0.0606(7) Uani 1 1 d . . .
H5 H 0.7874 0.5854 0.5517 0.073 Uiso 1 1 calc R . .
C6 C 0.4199(4) 0.39651(16) 0.55473(9) 0.0645(8) Uani 1 1 d . . .
N1 N 0.6239(2) 0.54900(11) 0.58089(7) 0.0492(6) Uani 1 1 d . . .
O1W O 0.8519(3) 0.6250 0.6250 0.0596(7) Uani 1 2 d SD . .
H1W H 0.911(4) 0.646(2) 0.6113(13) 0.112(16) Uiso 1 1 d D . .
N2 N 0.1250 0.6250 0.5537(2) 0.130(3) Uani 1 2 d SD . .
O1 O 0.2403(6) 0.5925(3) 0.5617(2) 0.099(2) Uani 0.50 1 d PD . .
O2 O 0.0478(6) 0.5882(4) 0.5319(2) 0.117(2) Uani 0.50 1 d PD . .
O3 O 0.078(3) 0.6794(6) 0.5636(7) 0.61(4) Uani 0.50 1 d PD . .
C1S C 0.059(6) 0.7790(19) 0.6380(10) 0.41(5) Uani 0.50 1 d PD A -1
O1S O -0.036(3) 0.8364(12) 0.6521(5) 0.41(3) Uani 0.50 1 d PD A -1

loop_
_atom_site_aniso_label
_atom_site_aniso_U_11
_atom_site_aniso_U_22
_atom_site_aniso_U_33
_atom_site_aniso_U_23
_atom_site_aniso_U_13
_atom_site_aniso_U_12
Co 0.0448(4) 0.0358(4) 0.0485(5) 0.000 0.000 0.000
C1 0.0557(14) 0.0420(13) 0.0558(14) 0.0022(10) 0.0067(11) -0.0091(11)
C2 0.0682(17) 0.0409(13) 0.0604(16) -0.0006(11) 0.0002(12) -0.0120(11)
C3 0.087(2) 0.0625(19) 0.069(2) -0.0207(16) 0.0142(15) -0.0172(15)
C4 0.078(2) 0.0710(19) 0.0701(19) -0.0154(16) 0.0272(16) -0.0180(16)
C5 0.0615(16) 0.0575(16) 0.0627(17) -0.0033(13) 0.0109(13) -0.0158(12)
C6 0.082(2) 0.0466(14) 0.0652(18) -0.0005(13) -0.0005(15) -0.0178(13)
N1 0.0537(12) 0.0396(11) 0.0542(13) -0.0011(9) 0.0077(8) -0.0078(8)
O1W 0.0478(15) 0.0674(19) 0.0636(18) 0.0032(14) 0.000 0.000
N2 0.076(4) 0.211(9) 0.103(5) 0.000 0.000 -0.017(4)
O1 0.088(4) 0.101(4) 0.108(5) -0.020(4) -0.051(3) -0.008(3)
O2 0.059(3) 0.167(7) 0.126(5) -0.011(5) -0.022(3) -0.010(4)
O3 1.07(14) 0.35(4) 0.41(4) -0.27(4) -0.08(5) 0.00(5)
C1S 0.62(11) 0.41(5) 0.21(4) -0.14(4) -0.22(5) 0.29(7)
O1S 0.69(7) 0.35(4) 0.198(18) 0.047(15) -0.14(3) -0.34(4)

loop_
_atom_type_symbol
_atom_type_description
_atom_type_scat_dispersion_real
_atom_type_scat_dispersion_imag
_atom_type_scat_source
C C 0.0033 0.0016 'International Tables Vol C Tables 4.2.6.8 and 6.1.1.4'
H H 0.0000 0.0000 'International Tables Vol C Tables 4.2.6.8 and 6.1.1.4'
N N 0.0061 0.0033 'International Tables Vol C Tables 4.2.6.8 and 6.1.1.4'
O O 0.0106 0.0060 'International Tables Vol C Tables 4.2.6.8 and 6.1.1.4'
Co Co 0.3494 0.9721 'International Tables Vol C Tables 4.2.6.8 and 6.1.1.4'

loop_
_geom_angle_atom_site_label_1
_geom_angle_atom_site_label_2
_geom_angle_atom_site_label_3
_geom_angle
_geom_angle_site_symmetry_1
_geom_angle_site_symmetry_3
_geom_angle_publ_flag
O1W Co O1W 180.000(1) 14 . ?
O1W Co N1 89.72(5) 14 8 ?
O1W Co N1 90.28(5) . 8 ?
O1W Co N1 90.28(5) 14 14 ?
O1W Co N1 89.72(5) . 14 ?
N1 Co N1 91.11(13) 8 14 ?
O1W Co N1 89.72(5) 14 . ?
O1W Co N1 90.28(5) . . ?
N1 Co N1 179.44(11) 8 . ?
N1 Co N1 88.90(13) 14 . ?
O1W Co N1 90.28(5) 14 11 ?
O1W Co N1 89.72(5) . 11 ?
N1 Co N1 88.90(13) 8 11 ?
N1 Co N1 179.44(11) 14 11 ?
N1 Co N1 91.11(13) . 11 ?
N1 C1 C2 122.8(2) . . ?
C1 C2 C3 119.0(3) . . ?
C1 C2 C6 120.4(3) . . ?
C3 C2 C6 120.6(3) . . ?
C4 C3 C2 118.1(3) . . ?
C5 C4 C3 119.5(3) . . ?
N1 C5 C4 123.2(3) . . ?
C6 C6 C2 178.6(2) 2 . ?
C1 N1 C5 117.3(2) . . ?
C1 N1 Co 121.80(18) . . ?
C5 N1 Co 120.83(18) . . ?
O3 N2 O3 147(2) . 14_455 ?
O3 N2 O1 35.6(12) . 14_455 ?
O3 N2 O1 133.6(12) 14_455 14_455 ?
O3 N2 O1 133.6(12) . . ?
O3 N2 O1 35.6(12) 14_455 . ?
O1 N2 O1 154.7(9) 14_455 . ?
O3 N2 O2 118.7(11) . . ?
O3 N2 O2 81.8(12) 14_455 . ?
O1 N2 O2 87.6(5) 14_455 . ?
O1 N2 O2 107.7(4) . . ?
O3 N2 O2 81.8(12) . 14_455 ?
O3 N2 O2 118.7(11) 14_455 14_455 ?
O1 N2 O2 107.7(4) 14_455 14_455 ?
O1 N2 O2 87.6(5) . 14_455 ?
O2 N2 O2 106.4(9) . 14_455 ?
O3 O1 N2 68.1(10) 14_455 . ?
O3 O1 O2 109.5(12) 14_455 14_455 ?
N2 O1 O2 46.2(3) . 14_455 ?
N2 O2 O3 47.6(6) . 14_455 ?
N2 O2 O1 46.2(3) . 14_455 ?
O3 O2 O1 84.7(7) 14_455 14_455 ?
O1 O3 N2 76.3(8) 14_455 . ?
O1 O3 O2 113.2(15) 14_455 14_455 ?
N2 O3 O2 50.6(7) . 14_455 ?

loop_
_geom_bond_atom_site_label_1
_geom_bond_atom_site_label_2
_geom_bond_distance
_geom_bond_site_symmetry_2
_geom_bond_publ_flag
Co O1W 2.098(3) 14 ?
Co O1W 2.098(3) . ?
Co N1 2.169(2) 8 ?
Co N1 2.169(2) 14 ?
Co N1 2.169(2) . ?
Co N1 2.169(2) 11 ?
C1 N1 1.341(3) . ?
C1 C2 1.383(4) . ?
C2 C3 1.389(5) . ?
C2 C6 1.442(4) . ?
C3 C4 1.381(4) . ?
C4 C5 1.366(4) . ?
C5 N1 1.346(4) . ?
C6 C6 1.196(6) 2 ?
N2 O3 1.223(8) . ?
N2 O3 1.223(8) 14_455 ?
N2 O1 1.280(5) 14_455 ?
N2 O1 1.280(5) . ?
N2 O2 1.280(6) . ?
N2 O2 1.280(6) 14_455 ?
O1 O3 0.77(2) 14_455 ?
O1 O2 1.772(10) 14_455 ?
O2 O3 1.64(2) 14_455 ?
O2 O1 1.772(10) 14_455 ?
O3 O1 0.77(2) 14_455 ?
O3 O2 1.64(2) 14_455 ?
C1S O1S 1.52(2) . ?
